data_4122523
loop_
_publ_author_name
'Zhao, Xiang'
'Wong, Matthew'
'Mao, Chengyu'
'Trieu, Thuong Xinh'
'Zhang, Jian'
'Feng, Pingyun'
'Bu, Xianhui'

_publ_section_title
;
 Size-selective crystallization of homochiral camphorate metal-organic
 frameworks for lanthanide separation.
;
_journal_issue 36
_journal_name_full 'Journal of the American Chemical Society'
_journal_page_first 12572
_journal_page_last 12575
_journal_paper_doi 10.1021/ja5067306
_journal_volume 136
_journal_year 2014
_chemical_absolute_configuration rm
_chemical_formula_sum 'C11 H15 Er O6'
_chemical_formula_weight 410.49
_chemical_name_systematic
; 
 ? 
;
_space_group_IT_number 19
_symmetry_cell_setting orthorhombic
_symmetry_space_group_name_Hall 'P 2ac 2ab'
_symmetry_space_group_name_H-M 'P 21 21 21'
_atom_sites_solution_hydrogens geom
_atom_sites_solution_primary direct
_atom_sites_solution_secondary difmap
_audit_creation_method SHELXL-97
_cell_angle_alpha 90.00
_cell_angle_beta 90.00
_cell_angle_gamma 90.00
_cell_formula_units_Z 4
_cell_length_a 8.1229(3)
_cell_length_b 10.9348(4)
_cell_length_c 14.7351(8)
_cell_measurement_temperature 173(2)
_cell_volume 1308.81(10)
_computing_structure_refinement 'SHELXL-97 (Sheldrick, 1997)'
_computing_structure_solution 'SHELXS-97 (Sheldrick, 1990)'
_diffrn_ambient_temperature 173(2)
_diffrn_measured_fraction_theta_full 0.859
_diffrn_measured_fraction_theta_max 0.859
_diffrn_radiation_monochromator graphite
_diffrn_radiation_source 'fine-focus sealed tube'
_diffrn_radiation_type MoK\a
_diffrn_radiation_wavelength 0.71073
_diffrn_reflns_av_R_equivalents 0.0351
_diffrn_reflns_av_sigmaI/netI 0.0515
_diffrn_reflns_limit_h_max 10
_diffrn_reflns_limit_h_min -10
_diffrn_reflns_limit_k_max 13
_diffrn_reflns_limit_k_min -13
_diffrn_reflns_limit_l_max 19
_diffrn_reflns_limit_l_min -9
_diffrn_reflns_number 7225
_diffrn_reflns_theta_full 29.87
_diffrn_reflns_theta_max 29.87
_diffrn_reflns_theta_min 2.32
_exptl_absorpt_coefficient_mu 6.427
_exptl_absorpt_correction_T_max 0.7460
_exptl_absorpt_correction_T_min 0.6187
_exptl_absorpt_correction_type multi-scan
_exptl_absorpt_process_details 'SADABS 2012/1'
_exptl_crystal_colour pink
_exptl_crystal_density_diffrn 2.083
_exptl_crystal_density_method 'not measured'
_exptl_crystal_description prism
_exptl_crystal_F_000 788
_exptl_crystal_size_max 0.63
_exptl_crystal_size_mid 0.61
_exptl_crystal_size_min 0.59
_refine_diff_density_max 1.657
_refine_diff_density_min -1.018
_refine_diff_density_rms 0.149
_refine_ls_abs_structure_details 'Flack H D (1983), Acta Cryst. A39, 876-881'
_refine_ls_abs_structure_Flack 0.01(2)
_refine_ls_extinction_method none
_refine_ls_goodness_of_fit_ref 0.998
_refine_ls_hydrogen_treatment constr
_refine_ls_matrix_type full
_refine_ls_number_parameters 167
_refine_ls_number_reflns 3016
_refine_ls_number_restraints 0
_refine_ls_restrained_S_all 0.998
_refine_ls_R_factor_all 0.0380
_refine_ls_R_factor_gt 0.0322
_refine_ls_shift/su_max 0.003
_refine_ls_shift/su_mean 0.000
_refine_ls_structure_factor_coef Fsqd
_refine_ls_weighting_details 'calc w=1/[\s^2^(Fo^2^)+(0.0343P)^2^+1.3416P] where P=(Fo^2^+2Fc^2^)/3'
_refine_ls_weighting_scheme calc
_refine_ls_wR_factor_gt 0.0758
_refine_ls_wR_factor_ref 0.0786
_reflns_number_gt 2610
_reflns_number_total 3016
_reflns_threshold_expression >2sigma(I)
_cod_data_source_file ja5067306_si_002.cif
_cod_data_source_block CPM-29-Er
_cod_depositor_comments
;
The following automatic conversions were performed:

'_symmetry_cell_setting' value 'Orthorhombic' changed to
'orthorhombic' according to
/home/saulius/struct/COD-crude-data--automatic-downloads/rss-feeds/ACS/lib/dictionaries/cif_core.dic
dictionary named 'cif_core.dic' version 2.4.2 from 2011-04-26.

Automatic conversion script
Id: cif_fix_values 2281 2013-09-26 08:29:07Z andrius 

 Adding full bibliography for 4122510--4122534.cif.
;
_cod_database_code 4122523

loop_
_symmetry_equiv_pos_as_xyz
'x, y, z'
'-x+1/2, -y, z+1/2'
'-x, y+1/2, -z+1/2'
'x+1/2, -y+1/2, -z'

loop_
_atom_site_label
_atom_site_type_symbol
_atom_site_fract_x
_atom_site_fract_y
_atom_site_fract_z
_atom_site_U_iso_or_equiv
_atom_site_adp_type
_atom_site_occupancy
_atom_site_symmetry_multiplicity
_atom_site_calc_flag
_atom_site_refinement_flags
Er1 Er 0.92589(3) -0.29492(2) 0.49843(3) 0.02051(9) Uani 1 1 d .
O2 O 0.8545(6) -0.1004(4) 0.5291(4) 0.0399(16) Uani 1 1 d .
O1 O 0.5931(6) -0.0591(5) 0.5532(4) 0.0390(14) Uani 1 1 d .
O5 O 1.1464(6) -0.1823(4) 0.4428(4) 0.0301(12) Uani 1 1 d .
C10 C 0.7393(18) 0.0116(9) 0.7506(7) 0.050(2) Uani 1 1 d .
H10A H 0.6719 -0.0544 0.7291 0.076 Uiso 1 1 calc R
H10B H 0.7087 0.0317 0.8117 0.076 Uiso 1 1 calc R
H10C H 0.8529 -0.0126 0.7491 0.076 Uiso 1 1 calc R
C7 C 0.7421(9) -0.0330(6) 0.5588(5) 0.0257(15) Uani 1 1 d .
C1 C 0.7890(9) 0.0934(6) 0.5944(5) 0.0273(15) Uani 1 1 d .
C8 C 0.723(2) 0.1867(9) 0.5322(11) 0.144(9) Uani 1 1 d .
H8A H 0.7692 0.1754 0.4729 0.217 Uiso 1 1 calc R
H8B H 0.7505 0.2666 0.5543 0.217 Uiso 1 1 calc R
H8C H 0.6051 0.1788 0.5288 0.217 Uiso 1 1 calc R
C2 C 0.7155(13) 0.1195(10) 0.6919(7) 0.060(3) Uani 1 1 d .
C5 C 0.9779(13) 0.1017(12) 0.6216(9) 0.077(4) Uani 1 1 d .
H5A H 1.0475 0.1050 0.5681 0.092 Uiso 1 1 calc R
H5B H 1.0105 0.0325 0.6586 0.092 Uiso 1 1 calc R
O6 O 1.3020(7) -0.0187(5) 0.4467(5) 0.0503(17) Uani 1 1 d .
C11 C 1.1665(11) -0.0682(7) 0.4289(7) 0.041(2) Uani 1 1 d .
C3 C 0.8229(8) 0.2267(6) 0.7228(5) 0.0268(15) Uani 1 1 d .
H3A H 0.7647 0.2992 0.7005 0.032 Uiso 1 1 calc R
C6 C 0.8221(8) 0.2416(6) 0.8258(5) 0.0270(16) Uani 1 1 d .
O4 O 0.9465(7) 0.2084(6) 0.8686(4) 0.0426(14) Uani 1 1 d .
O3 O 0.6961(7) 0.2843(5) 0.8632(4) 0.0380(12) Uani 1 1 d .
C4 C 0.9883(19) 0.236(2) 0.6823(8) 0.181(13) Uani 1 1 d .
H4A H 1.0751 0.2354 0.7276 0.217 Uiso 1 1 calc R
H4B H 0.9998 0.3075 0.6435 0.217 Uiso 1 1 calc R
C9 C 0.549(3) 0.176(2) 0.6840(11) 0.198(13) Uani 1 1 d .
H9A H 0.4711 0.1145 0.6659 0.297 Uiso 1 1 calc R
H9B H 0.5520 0.2398 0.6395 0.297 Uiso 1 1 calc R
H9C H 0.5173 0.2091 0.7417 0.297 Uiso 1 1 calc R
H11A H 1.070(10) -0.010(7) 0.398(6) 0.04(2) Uiso 1 1 d .

loop_
_atom_site_aniso_label
_atom_site_aniso_U_11
_atom_site_aniso_U_22
_atom_site_aniso_U_33
_atom_site_aniso_U_23
_atom_site_aniso_U_13
_atom_site_aniso_U_12
Er1 0.01444(12) 0.02371(14) 0.02340(14) -0.0015(2) -0.0013(2) 0.00094(9)
O2 0.032(3) 0.028(3) 0.060(5) -0.011(2) 0.013(2) 0.000(2)
O1 0.029(3) 0.034(3) 0.054(4) -0.013(3) -0.003(2) -0.009(2)
O5 0.015(2) 0.030(3) 0.045(3) 0.009(2) 0.001(2) -0.003(2)
C10 0.082(6) 0.034(5) 0.035(4) 0.007(3) -0.001(4) -0.025(4)
C7 0.027(4) 0.027(4) 0.023(4) -0.003(3) 0.000(3) 0.000(3)
C1 0.032(4) 0.029(4) 0.021(4) -0.005(3) 0.004(3) -0.003(3)
C8 0.187(16) 0.036(6) 0.21(2) 0.025(7) -0.155(15) -0.019(7)
C2 0.062(6) 0.065(6) 0.052(6) -0.021(5) 0.015(5) -0.003(6)
C5 0.056(7) 0.091(9) 0.082(9) -0.040(7) 0.020(6) -0.022(6)
O6 0.026(3) 0.036(3) 0.089(5) 0.014(3) -0.011(3) -0.004(2)
C11 0.036(5) 0.032(4) 0.056(6) 0.009(4) 0.003(4) 0.007(4)
C3 0.030(4) 0.030(4) 0.020(4) -0.006(3) -0.002(3) -0.006(3)
C6 0.032(4) 0.029(4) 0.019(4) 0.001(3) -0.003(3) -0.006(3)
O4 0.037(3) 0.059(4) 0.032(3) -0.006(3) -0.009(2) 0.009(3)
O3 0.037(3) 0.052(3) 0.025(3) -0.010(3) 0.006(2) 0.007(3)
C4 0.092(10) 0.42(4) 0.026(6) -0.026(12) 0.011(6) -0.158(18)
C9 0.20(2) 0.32(3) 0.071(12) -0.019(15) -0.011(12) 0.22(2)

loop_
_atom_type_symbol
_atom_type_description
_atom_type_scat_dispersion_real
_atom_type_scat_dispersion_imag
_atom_type_scat_source
C C 0.0033 0.0016 'International Tables Vol C Tables 4.2.6.8 and 6.1.1.4'
H H 0.0000 0.0000 'International Tables Vol C Tables 4.2.6.8 and 6.1.1.4'
O O 0.0106 0.0060 'International Tables Vol C Tables 4.2.6.8 and 6.1.1.4'
Er Er -0.2586 4.9576 'International Tables Vol C Tables 4.2.6.8 and 6.1.1.4'

loop_
_geom_angle_atom_site_label_1
_geom_angle_atom_site_label_2
_geom_angle_atom_site_label_3
_geom_angle
_geom_angle_site_symmetry_1
_geom_angle_site_symmetry_3
O4 Er1 O3 175.8(2) 3_746 2_654
O4 Er1 O1 91.6(2) 3_746 4_546
O3 Er1 O1 90.2(2) 2_654 4_546
O4 Er1 O2 85.8(2) 3_746 .
O3 Er1 O2 90.9(2) 2_654 .
O1 Er1 O2 154.4(2) 4_546 .
O4 Er1 O5 86.72(19) 3_746 .
O3 Er1 O5 89.97(19) 2_654 .
O1 Er1 O5 77.83(19) 4_546 .
O2 Er1 O5 76.62(17) . .
O4 Er1 O6 85.0(2) 3_746 4_446
O3 Er1 O6 99.1(2) 2_654 4_446
O1 Er1 O6 76.3(2) 4_546 4_446
O2 Er1 O6 128.6(2) . 4_446
O5 Er1 O6 152.58(18) . 4_446
O4 Er1 O5 97.0(2) 3_746 4_446
O3 Er1 O5 84.80(19) 2_654 4_446
O1 Er1 O5 127.90(18) 4_546 4_446
O2 Er1 O5 77.62(17) . 4_446
O5 Er1 O5 153.62(8) . 4_446
O6 Er1 O5 53.65(17) 4_446 4_446
O4 Er1 C11 91.3(2) 3_746 4_446
O3 Er1 C11 92.0(2) 2_654 4_446
O1 Er1 C11 101.9(2) 4_546 4_446
O2 Er1 C11 103.6(2) . 4_446
O5 Er1 C11 178.0(2) . 4_446
O6 Er1 C11 26.6(2) 4_446 4_446
O5 Er1 C11 27.08(19) 4_446 4_446
C7 O2 Er1 144.5(5) . .
C7 O1 Er1 141.0(5) . 4_446
C11 O5 Er1 132.4(5) . .
C11 O5 Er1 92.2(5) . 4_546
Er1 O5 Er1 122.5(2) . 4_546
O1 C7 O2 123.5(7) . .
O1 C7 C1 118.2(6) . .
O2 C7 C1 118.1(6) . .
C8 C1 C7 108.7(7) . .
C8 C1 C2 107.6(10) . .
C7 C1 C2 112.4(6) . .
C8 C1 C5 118.1(9) . .
C7 C1 C5 112.3(7) . .
C2 C1 C5 97.2(7) . .
C10 C2 C9 119.6(13) . .
C10 C2 C3 111.3(9) . .
C9 C2 C3 102.9(13) . .
C10 C2 C1 109.8(8) . .
C9 C2 C1 110.3(10) . .
C3 C2 C1 101.2(7) . .
C1 C5 C4 103.1(9) . .
C11 O6 Er1 94.1(5) . 4_546
O6 C11 O5 120.1(8) . .
O6 C11 Er1 59.4(4) . 4_546
O5 C11 Er1 60.8(4) . 4_546
C4 C3 C6 113.5(7) . .
C4 C3 C2 117.0(10) . .
C6 C3 C2 112.1(6) . .
O4 C6 O3 123.2(8) . .
O4 C6 C3 118.0(7) . .
O3 C6 C3 118.7(6) . .
C6 O4 Er1 146.3(6) . 3_756
C6 O3 Er1 140.9(5) . 2_655
C3 C4 C5 96.0(9) . .

loop_
_geom_bond_atom_site_label_1
_geom_bond_atom_site_label_2
_geom_bond_distance
_geom_bond_site_symmetry_2
Er1 O4 2.217(6) 3_746
Er1 O3 2.228(5) 2_654
Er1 O1 2.230(5) 4_546
Er1 O2 2.251(5) .
Er1 O5 2.324(5) .
Er1 O6 2.413(5) 4_446
Er1 O5 2.442(5) 4_446
Er1 C11 2.797(9) 4_446
O2 C7 1.252(8) .
O1 C7 1.246(8) .
O1 Er1 2.230(5) 4_446
O5 C11 1.274(9) .
O5 Er1 2.442(5) 4_546
C10 C2 1.475(15) .
C7 C1 1.527(9) .
C1 C8 1.474(13) .
C1 C2 1.581(12) .
C1 C5 1.588(13) .
C2 C9 1.489(17) .
C2 C3 1.530(12) .
C5 C4 1.73(2) .
O6 C11 1.254(10) .
O6 Er1 2.413(5) 4_546
C11 Er1 2.797(9) 4_546
C3 C4 1.474(15) .
C3 C6 1.526(10) .
C6 O4 1.246(9) .
C6 O3 1.253(8) .
O4 Er1 2.217(6) 3_756
O3 Er1 2.228(5) 2_655
